data_2202617
loop_
_publ_author_name
'Yang, Qi Yun'
'Qi, Jian Ying'
'Chan, Gang'
'Zhou, Zhong Yuan'
'Chan, Albert S. C.'

_publ_section_title <i>cis</i>-Dichlorobis[<i>N</i>-(3-chlorophenyl)pyridine-2-carboxamide]manganese(II)
_journal_issue 11
_journal_name_full 'Acta Crystallographica Section E'
_journal_page_first m982
_journal_page_last m984
_journal_paper_doi 10.1107/S1600536803021998
_journal_volume 59
_journal_year 2003
_chemical_formula_iupac '[Mn Cl2 (C12 H9 Cl N2 O)2]'
_chemical_formula_moiety 'C24 H18 Cl4 Mn N4 O2'
_chemical_formula_sum 'C24 H18 Cl4 Mn N4 O2'
_chemical_formula_weight 591.16
_chemical_name_systematic
;
cis-DichloroBis[N-(3-chlorophenyl)pyridine-2-carboxamide]manganese(II)
;
_space_group_IT_number 60
_symmetry_cell_setting orthorhombic
_symmetry_space_group_name_Hall '-P 2n 2ab'
_symmetry_space_group_name_H-M 'P b c n'
_atom_sites_solution_hydrogens geom
_cell_angle_alpha 90.00
_cell_angle_beta 90.00
_cell_angle_gamma 90.00
_cell_formula_units_Z 4
_cell_length_a 13.181(4)
_cell_length_b 9.738(3)
_cell_length_c 19.707(6)
_cell_measurement_reflns_used 4832
_cell_measurement_temperature 294(2)
_cell_measurement_theta_max 27.5
_cell_measurement_theta_min 1.5
_cell_volume 2529.5(13)
_computing_cell_refinement SMART
_computing_data_collection 'SMART (Siemens, 1995)'
_computing_data_reduction 'SHELXTL-NT (Siemens, 1995)'
_computing_molecular_graphics SHELXTL
_computing_publication_material SHELXTL
_computing_structure_refinement 'SHELXL97 (Sheldrick, 1997)'
_computing_structure_solution 'SHELXS97 (Sheldrick, 1997)'
_diffrn_ambient_temperature 294(2)
_diffrn_measured_fraction_theta_full 0.999
_diffrn_measured_fraction_theta_max 0.999
_diffrn_measurement_device_type 'Siemens SMART CCD area-detector'
_diffrn_measurement_method '\f and \w'
_diffrn_radiation_monochromator graphite
_diffrn_radiation_source 'fine-focus sealed tube'
_diffrn_radiation_type MoK\a
_diffrn_radiation_wavelength 0.71073
_diffrn_reflns_av_R_equivalents 0.0391
_diffrn_reflns_av_sigmaI/netI 0.0270
_diffrn_reflns_limit_h_max 10
_diffrn_reflns_limit_h_min -17
_diffrn_reflns_limit_k_max 12
_diffrn_reflns_limit_k_min -12
_diffrn_reflns_limit_l_max 25
_diffrn_reflns_limit_l_min -23
_diffrn_reflns_number 16055
_diffrn_reflns_theta_full 27.55
_diffrn_reflns_theta_max 27.55
_diffrn_reflns_theta_min 2.58
_diffrn_standards_decay_% 0
_diffrn_standards_interval_time 0
_diffrn_standards_number 0
_exptl_absorpt_coefficient_mu 0.974
_exptl_absorpt_correction_T_max 0.8290
_exptl_absorpt_correction_T_min 0.7720
_exptl_absorpt_correction_type multi-scan
_exptl_absorpt_process_details '(SADABS; Sheldrick, 1996)'
_exptl_crystal_colour yellow
_exptl_crystal_density_diffrn 1.552
_exptl_crystal_density_method 'not measured'
_exptl_crystal_description box
_exptl_crystal_F_000 1196
_exptl_crystal_size_max 0.28
_exptl_crystal_size_mid 0.24
_exptl_crystal_size_min 0.2
_refine_diff_density_max 0.460
_refine_diff_density_min -0.299
_refine_ls_extinction_coef 0
_refine_ls_extinction_method none
_refine_ls_goodness_of_fit_ref 1.042
_refine_ls_hydrogen_treatment constr
_refine_ls_matrix_type full
_refine_ls_number_parameters 159
_refine_ls_number_reflns 2924
_refine_ls_number_restraints 0
_refine_ls_restrained_S_all 1.042
_refine_ls_R_factor_all 0.0551
_refine_ls_R_factor_gt 0.0366
_refine_ls_shift/su_max 0.000
_refine_ls_shift/su_mean 0.000
_refine_ls_structure_factor_coef Fsqd
_refine_ls_weighting_details 'calc w = 1/[\s^2^(Fo^2^)+(0.05P)^2^] where P = (Fo^2^+2Fc^2^)/3'
_refine_ls_weighting_scheme calc
_refine_ls_wR_factor_gt 0.0950
_refine_ls_wR_factor_ref 0.1045
_reflns_number_gt 2076
_reflns_number_total 2924
_reflns_threshold_expression I>2\s(I)
_cod_data_source_file dn6093.cif
_cod_data_source_block I
_cod_original_cell_volume 2529.6(12)
_cod_database_code 2202617
_cod_database_fobs_code 2202617

loop_
_symmetry_equiv_pos_as_xyz
'x, y, z'
'-x+1/2, -y+1/2, z+1/2'
'-x, y, -z+1/2'
'x+1/2, -y+1/2, -z'
'-x, -y, -z'
'x-1/2, y-1/2, -z-1/2'
'x, -y, z-1/2'
'-x-1/2, y-1/2, z'

loop_
_atom_site_label
_atom_site_fract_x
_atom_site_fract_y
_atom_site_fract_z
_atom_site_U_iso_or_equiv
_atom_site_adp_type
_atom_site_calc_flag
_atom_site_refinement_flags
_atom_site_occupancy
_atom_site_disorder_assembly
_atom_site_disorder_group
_atom_site_type_symbol
Mn1 0.5000 0.14779(4) 0.7500 0.04223(11) Uani d S 1 . . Mn
Cl1 0.53667(3) 0.30940(5) 0.65726(2) 0.05043(13) Uani d . 1 . . Cl
Cl2 0.79788(6) -0.47714(6) 0.47450(3) 0.07830(19) Uani d . 1 . . Cl
O1 0.57090(9) -0.02327(14) 0.69301(8) 0.0598(4) Uani d . 1 . . O
N1 0.66481(10) 0.12703(14) 0.78397(8) 0.0403(3) Uani d . 1 . . N
N2 0.71326(11) -0.13104(14) 0.65794(7) 0.0425(4) Uani d . 1 . . N
H2 0.7771 -0.1397 0.6660 0.051 Uiso calc R 1 . . H
C1 0.70914(14) 0.2057(2) 0.83029(10) 0.0478(5) Uani d . 1 . . C
H1 0.6688 0.2646 0.8559 0.057 Uiso calc R 1 . . H
C2 0.81198(15) 0.2042(2) 0.84218(11) 0.0560(5) Uani d . 1 . . C
H2A 0.8405 0.2610 0.8750 0.067 Uiso calc R 1 . . H
C3 0.87120(15) 0.1177(2) 0.80497(12) 0.0619(6) Uani d . 1 . . C
H3 0.9409 0.1146 0.8120 0.074 Uiso calc R 1 . . H
C4 0.82650(13) 0.0349(2) 0.75686(11) 0.0559(5) Uani d . 1 . . C
H4 0.8656 -0.0253 0.7312 0.067 Uiso calc R 1 . . H
C5 0.72325(12) 0.04220(17) 0.74719(9) 0.0382(4) Uani d . 1 . . C
C6 0.66340(13) -0.04102(17) 0.69670(9) 0.0408(4) Uani d . 1 . . C
C7 0.67341(13) -0.21423(17) 0.60492(9) 0.0429(4) Uani d . 1 . . C
C8 0.57298(15) -0.2118(2) 0.58419(11) 0.0592(6) Uani d . 1 . . C
H8 0.5261 -0.1567 0.6066 0.071 Uiso calc R 1 . . H
C9 0.54332(18) -0.2919(3) 0.53012(12) 0.0726(7) Uani d . 1 . . C
H9 0.4759 -0.2896 0.5162 0.087 Uiso calc R 1 . . H
C10 0.60988(19) -0.3745(2) 0.49639(12) 0.0688(7) Uani d . 1 . . C
H10 0.5887 -0.4281 0.4600 0.083 Uiso calc R 1 . . H
C11 0.70928(17) -0.37620(19) 0.51777(10) 0.0536(5) Uani d . 1 . . C
C12 0.74213(15) -0.29779(18) 0.57163(10) 0.0477(5) Uani d . 1 . . C
H12 0.8096 -0.3010 0.5854 0.057 Uiso calc R 1 . . H

loop_
_atom_site_aniso_label
_atom_site_aniso_U_11
_atom_site_aniso_U_22
_atom_site_aniso_U_33
_atom_site_aniso_U_12
_atom_site_aniso_U_13
_atom_site_aniso_U_23
Mn1 0.02083(18) 0.0482(2) 0.0576(2) 0.000 -0.00128(16) 0.000
Cl1 0.0326(2) 0.0715(3) 0.0472(3) -0.0112(2) 0.00021(18) 0.0017(2)
Cl2 0.1166(5) 0.0600(3) 0.0583(4) 0.0179(3) -0.0022(3) -0.0098(3)
O1 0.0278(6) 0.0600(8) 0.0917(10) 0.0033(6) -0.0099(7) -0.0236(7)
N1 0.0279(7) 0.0453(8) 0.0477(8) 0.0042(6) -0.0016(6) -0.0009(7)
N2 0.0288(7) 0.0482(8) 0.0504(9) 0.0021(6) -0.0055(6) -0.0052(7)
C1 0.0338(10) 0.0578(11) 0.0517(11) 0.0092(8) -0.0050(8) -0.0101(9)
C2 0.0388(11) 0.0660(13) 0.0631(13) 0.0046(9) -0.0119(9) -0.0165(10)
C3 0.0279(10) 0.0761(13) 0.0817(15) 0.0042(9) -0.0091(9) -0.0245(12)
C4 0.0301(9) 0.0620(12) 0.0756(14) 0.0082(8) -0.0037(9) -0.0200(10)
C5 0.0271(8) 0.0369(8) 0.0505(10) 0.0018(7) -0.0021(7) 0.0022(7)
C6 0.0314(9) 0.0375(9) 0.0536(11) 0.0012(7) -0.0021(8) 0.0022(8)
C7 0.0413(10) 0.0428(9) 0.0445(10) -0.0076(8) -0.0039(8) 0.0048(8)
C8 0.0392(11) 0.0798(14) 0.0587(13) -0.0088(10) -0.0034(9) -0.0074(11)
C9 0.0491(13) 0.1000(18) 0.0686(15) -0.0211(13) -0.0102(11) -0.0110(13)
C10 0.0804(16) 0.0716(14) 0.0545(13) -0.0269(12) -0.0077(12) -0.0085(11)
C11 0.0739(14) 0.0431(10) 0.0439(11) -0.0032(9) -0.0052(10) 0.0034(8)
C12 0.0509(11) 0.0434(9) 0.0490(11) 0.0028(8) -0.0082(9) 0.0030(8)

loop_
_atom_type_symbol
_atom_type_description
_atom_type_scat_dispersion_real
_atom_type_scat_dispersion_imag
_atom_type_scat_source
C C 0.0033 0.0016 'International Tables Vol C Tables 4.2.6.8 and 6.1.1.4'
H H 0.0000 0.0000 'International Tables Vol C Tables 4.2.6.8 and 6.1.1.4'
N N 0.0061 0.0033 'International Tables Vol C Tables 4.2.6.8 and 6.1.1.4'
O O 0.0106 0.0060 'International Tables Vol C Tables 4.2.6.8 and 6.1.1.4'
Cl Cl 0.1484 0.1585 'International Tables Vol C Tables 4.2.6.8 and 6.1.1.4'
Mn Mn 0.3368 0.7283 'International Tables Vol C Tables 4.2.6.8 and 6.1.1.4'

loop_
_geom_angle_atom_site_label_1
_geom_angle_atom_site_label_2
_geom_angle_atom_site_label_3
_geom_angle_site_symmetry_1
_geom_angle_site_symmetry_3
_geom_angle
_geom_angle_publ_flag
O1 Mn1 O1 3_656 . 82.50(8) y
O1 Mn1 N1 . 3_656 100.73(5) ?
O1 Mn1 N1 . . 71.38(5) y
N1 Mn1 N1 3_656 . 169.84(7) y
O1 Mn1 Cl1 . 3_656 160.13(4) y
N1 Mn1 Cl1 . 3_656 91.47(4) y
O1 Mn1 Cl1 . . 91.24(5) y
N1 Mn1 Cl1 . . 95.03(4) y
Cl1 Mn1 Cl1 3_656 . 100.44(4) y
C6 O1 Mn1 . . 119.49(11) y
C1 N1 C5 . . 118.31(15) y
C1 N1 Mn1 . . 124.72(12) y
C5 N1 Mn1 . . 116.26(11) y
C6 N2 C7 . . 127.75(15) y
C6 N2 H2 . . 116.1 ?
C7 N2 H2 . . 116.1 ?
N1 C1 C2 . . 122.98(17) y
N1 C1 H1 . . 118.5 ?
C2 C1 H1 . . 118.5 ?
C3 C2 C1 . . 118.66(19) ?
C3 C2 H2A . . 120.7 ?
C1 C2 H2A . . 120.7 ?
C2 C3 C4 . . 119.17(18) ?
C2 C3 H3 . . 120.4 ?
C4 C3 H3 . . 120.4 ?
C5 C4 C3 . . 119.21(18) ?
C5 C4 H4 . . 120.4 ?
C3 C4 H4 . . 120.4 ?
N1 C5 C4 . . 121.65(17) ?
N1 C5 C6 . . 112.79(14) ?
C4 C5 C6 . . 125.56(16) ?
O1 C6 N2 . . 122.99(16) ?
O1 C6 C5 . . 118.77(15) ?
N2 C6 C5 . . 118.24(15) ?
C12 C7 C8 . . 119.72(18) ?
C12 C7 N2 . . 116.21(16) ?
C8 C7 N2 . . 124.03(17) ?
C9 C8 C7 . . 119.3(2) ?
C9 C8 H8 . . 120.3 ?
C7 C8 H8 . . 120.3 ?
C10 C9 C8 . . 121.9(2) ?
C10 C9 H9 . . 119.0 ?
C8 C9 H9 . . 119.0 ?
C9 C10 C11 . . 118.1(2) ?
C9 C10 H10 . . 121.0 ?
C11 C10 H10 . . 121.0 ?
C10 C11 C12 . . 121.9(2) ?
C10 C11 Cl2 . . 119.56(17) ?
C12 C11 Cl2 . . 118.53(17) ?
C11 C12 C7 . . 119.07(19) ?
C11 C12 H12 . . 120.5 ?
C7 C12 H12 . . 120.5 ?

loop_
_geom_bond_atom_site_label_1
_geom_bond_atom_site_label_2
_geom_bond_site_symmetry_2
_geom_bond_distance
_geom_bond_publ_flag
Mn1 O1 . 2.2158(14) y
Mn1 N1 . 2.2821(15) y
Mn1 Cl1 . 2.4598(7) y
Cl2 C11 . 1.748(2) ?
O1 C6 . 1.234(2) y
N1 C1 . 1.327(2) y
N1 C5 . 1.342(2) y
N2 C6 . 1.336(2) y
N2 C7 . 1.423(2) y
N2 H2 . 0.8600 ?
C1 C2 . 1.376(3) ?
C1 H1 . 0.9300 ?
C2 C3 . 1.363(3) ?
C2 H2A . 0.9300 ?
C3 C4 . 1.377(3) ?
C3 H3 . 0.9300 ?
C4 C5 . 1.376(2) ?
C4 H4 . 0.9300 ?
C5 C6 . 1.506(2) ?
C7 C12 . 1.383(3) ?
C7 C8 . 1.385(3) ?
C8 C9 . 1.377(3) ?
C8 H8 . 0.9300 ?
C9 C10 . 1.363(3) ?
C9 H9 . 0.9300 ?
C10 C11 . 1.376(3) ?
C10 H10 . 0.9300 ?
C11 C12 . 1.377(3) ?
C12 H12 . 0.9300 ?
